data_1568674
loop_
_publ_author_name
'Xu, Qingshuang'
'Zhang, Yutao'
'Zhu, Mingming'
'Yan, Chenxu'
'Mao, Wenle'
'Zhu, Wei-Hong'
'Guo, Zhiqian'

_publ_section_title
;
 Bent-to-planar Si-rhodamines: a distinct rehybridization lights up NIR-II
 fluorescence for tracking nitric oxide in the Alzheimer's disease brain.
;
_journal_issue 15
_journal_name_full 'Chemical science'
_journal_page_first 4091
_journal_page_last 4101
_journal_paper_doi 10.1039/d3sc00193h
_journal_volume 14
_journal_year 2023
_chemical_absolute_configuration ad
_chemical_formula_sum 'C29 H38 N4 Si'
_chemical_formula_weight 470.72
_space_group_crystal_system orthorhombic
_space_group_IT_number 19
_space_group_name_Hall 'P 2ac 2ab'
_space_group_name_H-M_alt 'P 21 21 21'
_atom_sites_solution_hydrogens mixed
_audit_creation_method SHELXL-2013
_audit_update_record
;
2021-11-02 deposited with the CCDC.	2023-03-06 downloaded from the CCDC.
;
_cell_angle_alpha 90
_cell_angle_beta 90
_cell_angle_gamma 90
_cell_formula_units_Z 4
_cell_length_a 8.4703(2)
_cell_length_b 13.2994(3)
_cell_length_c 24.4250(7)
_cell_measurement_reflns_used 9725
_cell_measurement_temperature 193(2)
_cell_measurement_theta_max 54.182
_cell_measurement_theta_min 4.528
_cell_volume 2751.47(12)
_computing_cell_refinement 'Bruker SAINT'
_computing_data_collection 'Bruker APEX2'
_computing_data_reduction 'Bruker SAINT'
_computing_molecular_graphics 'Bruker SHELXTL'
_computing_publication_material 'Bruker SHELXTL'
_computing_structure_refinement 'SHELXL-2013 (Sheldrick, 2013)'
_computing_structure_solution 'SHELXS-97 (Sheldrick 2008)'
_diffrn_ambient_temperature 193(2)
_diffrn_measured_fraction_theta_full 0.995
_diffrn_measured_fraction_theta_max 0.996
_diffrn_measurement_device_type 'Bruker APEX-II CCD'
_diffrn_measurement_method '\f and \w scans'
_diffrn_radiation_type MoK\a
_diffrn_radiation_wavelength 0.71073
_diffrn_reflns_av_R_equivalents 0.0423
_diffrn_reflns_av_unetI/netI 0.0362
_diffrn_reflns_Laue_measured_fraction_full 0.995
_diffrn_reflns_Laue_measured_fraction_max 0.996
_diffrn_reflns_limit_h_max 9
_diffrn_reflns_limit_h_min -10
_diffrn_reflns_limit_k_max 16
_diffrn_reflns_limit_k_min -16
_diffrn_reflns_limit_l_max 30
_diffrn_reflns_limit_l_min -28
_diffrn_reflns_number 24545
_diffrn_reflns_point_group_measured_fraction_full 0.996
_diffrn_reflns_point_group_measured_fraction_max 0.997
_diffrn_reflns_theta_full 25.242
_diffrn_reflns_theta_max 25.999
_diffrn_reflns_theta_min 2.545
_exptl_absorpt_coefficient_mu 0.108
_exptl_absorpt_correction_T_max 0.7456
_exptl_absorpt_correction_T_min 0.6649
_exptl_absorpt_correction_type multi-scan
_exptl_absorpt_process_details sadabs
_exptl_crystal_colour red
_exptl_crystal_density_diffrn 1.136
_exptl_crystal_description prismatic
_exptl_crystal_F_000 1016
_exptl_crystal_size_max 0.200
_exptl_crystal_size_mid 0.150
_exptl_crystal_size_min 0.120
_refine_diff_density_max 0.737
_refine_diff_density_min -0.326
_refine_diff_density_rms 0.042
_refine_ls_abs_structure_details
; 
 Flack x determined using 1897 quotients [(I+)-(I-)]/[(I+)+(I-)] 
 (Parsons and Flack (2004), Acta Cryst. A60, s61). 
;
_refine_ls_abs_structure_Flack 0.05(5)
_refine_ls_extinction_method none
_refine_ls_goodness_of_fit_ref 1.048
_refine_ls_hydrogen_treatment mixed
_refine_ls_matrix_type full
_refine_ls_number_parameters 321
_refine_ls_number_reflns 5417
_refine_ls_number_restraints 2
_refine_ls_restrained_S_all 1.055
_refine_ls_R_factor_all 0.0566
_refine_ls_R_factor_gt 0.0476
_refine_ls_shift/su_max 0.002
_refine_ls_shift/su_mean 0.000
_refine_ls_structure_factor_coef Fsqd
_refine_ls_weighting_details 'w=1/[\s^2^(Fo^2^)+(0.0605P)^2^+0.9256P] where P=(Fo^2^+2Fc^2^)/3'
_refine_ls_weighting_scheme calc
_refine_ls_wR_factor_gt 0.1161
_refine_ls_wR_factor_ref 0.1237
_reflns_Friedel_coverage 0.760
_reflns_Friedel_fraction_full 0.998
_reflns_Friedel_fraction_max 0.998
_reflns_number_gt 4810
_reflns_number_total 5417
_reflns_threshold_expression 'I > 2\s(I)'
_cod_data_source_file d3sc00193h2.cif
_cod_data_source_block mo_dd20179_0m
_cod_depositor_comments 'Adding full bibliography for 1568674--1568676.cif.'
_cod_database_code 1568674
_shelx_space_group_comment
; 
The symmetry employed for this shelxl refinement is uniquely defined 
by the following loop, which should always be used as a source of 
symmetry information in preference to the above space-group names. 
They are only intended as comments. 
;
_shelx_estimated_absorpt_t_min 0.979
_shelx_estimated_absorpt_t_max 0.987
_shelxl_version_number 2013-4

loop_
_space_group_symop_operation_xyz
'x, y, z'
'-x+1/2, -y, z+1/2'
'-x, y+1/2, -z+1/2'
'x+1/2, -y+1/2, -z'

loop_
_atom_site_label
_atom_site_type_symbol
_atom_site_fract_x
_atom_site_fract_y
_atom_site_fract_z
_atom_site_U_iso_or_equiv
_atom_site_adp_type
_atom_site_occupancy
_atom_site_site_symmetry_order
_atom_site_calc_flag
_atom_site_refinement_flags_posn
_atom_site_refinement_flags_adp
_atom_site_refinement_flags_occupancy
_atom_site_disorder_assembly
_atom_site_disorder_group
Si1 Si 0.90005(10) 0.46236(6) 0.65040(4) 0.0332(2) Uani 1 1 d . . . . .
N1 N 0.2781(4) 0.3438(2) 0.48274(15) 0.0488(8) Uani 1 1 d . . . . .
N2 N 0.5638(3) 0.33791(19) 0.53617(11) 0.0361(6) Uani 1 1 d . . . . .
N3 N 0.7543(4) 0.8123(2) 0.55998(13) 0.0467(8) Uani 1 1 d . U . . .
N4 N 0.6541(4) 0.1883(2) 0.78084(12) 0.0494(8) Uani 1 1 d . . . . .
C1 C 0.4141(5) 0.3573(2) 0.45246(13) 0.0412(8) Uani 1 1 d . . . . .
C2 C 0.4118(6) 0.3689(2) 0.39587(15) 0.0513(10) Uani 1 1 d . . . . .
H2A H 0.3151 0.3620 0.3766 0.062 Uiso 1 1 calc R U . . .
C3 C 0.5471(7) 0.3900(3) 0.36778(16) 0.0603(12) Uani 1 1 d . . . . .
H3 H 0.5429 0.3965 0.3291 0.072 Uiso 1 1 calc R U . . .
C4 C 0.6903(6) 0.4023(3) 0.39422(17) 0.0604(12) Uani 1 1 d . . . . .
H4 H 0.7828 0.4194 0.3743 0.072 Uiso 1 1 calc R U . . .
C5 C 0.6960(5) 0.3890(3) 0.45116(15) 0.0467(9) Uani 1 1 d . . . . .
H5 H 0.7938 0.3955 0.4699 0.056 Uiso 1 1 calc R U . . .
C6 C 0.5614(4) 0.3665(2) 0.48020(13) 0.0371(8) Uani 1 1 d . . . . .
C7 C 0.6211(4) 0.3918(2) 0.57513(13) 0.0317(7) Uani 1 1 d . . . . .
C8 C 0.6641(4) 0.5005(2) 0.57110(13) 0.0329(7) Uani 1 1 d . . . . .
C9 C 0.5743(4) 0.5637(2) 0.53798(15) 0.0415(8) Uani 1 1 d . . . . .
H9 H 0.4918 0.5353 0.5167 0.050 Uiso 1 1 calc R U . . .
C10 C 0.6002(5) 0.6650(2) 0.53487(15) 0.0436(8) Uani 1 1 d . . . . .
H10 H 0.5337 0.7053 0.5125 0.052 Uiso 1 1 calc R U . . .
C11 C 0.7240(4) 0.7104(2) 0.56439(14) 0.0380(8) Uani 1 1 d . . . . .
C12 C 0.8128(4) 0.6473(2) 0.59838(14) 0.0354(7) Uani 1 1 d . . . . .
H12 H 0.8955 0.6759 0.6195 0.043 Uiso 1 1 calc R U . . .
C13 C 0.7849(3) 0.5438(2) 0.60259(12) 0.0314(6) Uani 1 1 d . . . . .
C14 C 0.7530(4) 0.3628(2) 0.66721(13) 0.0331(7) Uani 1 1 d . . . . .
C15 C 0.7591(4) 0.3113(2) 0.71623(13) 0.0372(7) Uani 1 1 d . . . . .
H15 H 0.8419 0.3266 0.7411 0.045 Uiso 1 1 calc R U . . .
C16 C 0.6481(4) 0.2371(2) 0.73101(14) 0.0395(8) Uani 1 1 d . . . . .
C17 C 0.5301(4) 0.2158(3) 0.69186(15) 0.0438(9) Uani 1 1 d . . . . .
H17 H 0.4534 0.1657 0.6997 0.053 Uiso 1 1 calc R U . . .
C18 C 0.5239(4) 0.2659(3) 0.64275(15) 0.0416(8) Uani 1 1 d . . . . .
H18 H 0.4430 0.2494 0.6174 0.050 Uiso 1 1 calc R U . . .
C19 C 0.6331(4) 0.3405(2) 0.62909(13) 0.0332(7) Uani 1 1 d . . . . .
C20 C 0.6710(6) 0.8756(3) 0.5186(2) 0.0750(15) Uani 1 1 d D U . . .
H20A H 0.7434 0.9302 0.5073 0.090 Uiso 1 1 calc R U . . .
H20B H 0.6508 0.8335 0.4859 0.090 Uiso 1 1 calc R U . . .
C21 C 0.5244(7) 0.9203(5) 0.5350(3) 0.0932(18) Uani 1 1 d D . . . .
H21A H 0.4804 0.9588 0.5044 0.140 Uiso 1 1 calc R U . . .
H21B H 0.5427 0.9652 0.5662 0.140 Uiso 1 1 calc R U . . .
H21C H 0.4500 0.8673 0.5456 0.140 Uiso 1 1 calc R U . . .
C22 C 0.8682(5) 0.8597(3) 0.59581(15) 0.0466(9) Uani 1 1 d . . . . .
H22A H 0.8974 0.9257 0.5801 0.056 Uiso 1 1 calc R U . . .
H22B H 0.9648 0.8178 0.5966 0.056 Uiso 1 1 calc R U . . .
C23 C 0.8126(6) 0.8755(3) 0.65358(18) 0.0681(12) Uani 1 1 d . . . . .
H23A H 0.7213 0.9207 0.6536 0.102 Uiso 1 1 calc R U . . .
H23B H 0.8979 0.9053 0.6753 0.102 Uiso 1 1 calc R U . . .
H23C H 0.7823 0.8107 0.6696 0.102 Uiso 1 1 calc R U . . .
C24 C 0.5342(5) 0.1131(3) 0.79525(16) 0.0561(11) Uani 1 1 d . . . . .
H24A H 0.4295 0.1365 0.7825 0.067 Uiso 1 1 calc R U . . .
H24B H 0.5297 0.1059 0.8356 0.067 Uiso 1 1 calc R U . . .
C25 C 0.5700(6) 0.0124(3) 0.7699(2) 0.0706(13) Uani 1 1 d . . . . .
H25A H 0.5686 0.0185 0.7299 0.106 Uiso 1 1 calc R U . . .
H25B H 0.4902 -0.0365 0.7815 0.106 Uiso 1 1 calc R U . . .
H25C H 0.6746 -0.0103 0.7819 0.106 Uiso 1 1 calc R U . . .
C26 C 0.7492(5) 0.2297(3) 0.82578(15) 0.0510(9) Uani 1 1 d . . . . .
H26A H 0.8555 0.2468 0.8117 0.061 Uiso 1 1 calc R U . . .
H26B H 0.7621 0.1777 0.8544 0.061 Uiso 1 1 calc R U . . .
C27 C 0.6777(6) 0.3209(4) 0.8508(2) 0.0799(15) Uani 1 1 d . . . . .
H27A H 0.6703 0.3741 0.8232 0.120 Uiso 1 1 calc R U . . .
H27B H 0.7438 0.3438 0.8812 0.120 Uiso 1 1 calc R U . . .
H27C H 0.5719 0.3047 0.8644 0.120 Uiso 1 1 calc R U . . .
C28 C 1.0775(5) 0.4079(3) 0.61698(17) 0.0538(10) Uani 1 1 d . . . . .
H28A H 1.0454 0.3689 0.5848 0.081 Uiso 1 1 calc R U . . .
H28B H 1.1325 0.3639 0.6429 0.081 Uiso 1 1 calc R U . . .
H28C H 1.1484 0.4623 0.6056 0.081 Uiso 1 1 calc R U . . .
C29 C 0.9528(5) 0.5324(3) 0.71400(15) 0.0488(9) Uani 1 1 d . . . . .
H29A H 1.0218 0.5891 0.7047 0.073 Uiso 1 1 calc R U . . .
H29B H 1.0080 0.4873 0.7393 0.073 Uiso 1 1 calc R U . . .
H29C H 0.8565 0.5577 0.7314 0.073 Uiso 1 1 calc R U . . .
H1B H 0.194(5) 0.312(3) 0.4642(15) 0.041(10) Uiso 1 1 d . . . . .
H1A H 0.293(6) 0.316(3) 0.5187(19) 0.067(14) Uiso 1 1 d . . . . .

loop_
_atom_site_aniso_label
_atom_site_aniso_U_11
_atom_site_aniso_U_22
_atom_site_aniso_U_33
_atom_site_aniso_U_23
_atom_site_aniso_U_13
_atom_site_aniso_U_12
Si1 0.0325(4) 0.0330(4) 0.0342(5) 0.0014(4) -0.0036(4) -0.0027(4)
N1 0.0517(19) 0.0481(18) 0.047(2) 0.0011(15) -0.0099(16) -0.0058(15)
N2 0.0458(16) 0.0327(13) 0.0297(14) -0.0010(11) -0.0006(13) -0.0056(12)
N3 0.0591(19) 0.0293(14) 0.0518(19) -0.0019(12) -0.0101(16) 0.0005(14)
N4 0.068(2) 0.0474(17) 0.0330(16) 0.0053(13) -0.0028(15) -0.0167(15)
C1 0.068(2) 0.0214(14) 0.0344(18) -0.0027(12) -0.0091(18) 0.0000(16)
C2 0.089(3) 0.0320(17) 0.0328(19) -0.0008(13) -0.013(2) 0.006(2)
C3 0.114(4) 0.039(2) 0.0286(19) 0.0016(15) 0.002(2) 0.018(2)
C4 0.092(3) 0.038(2) 0.051(3) 0.0041(17) 0.031(3) 0.009(2)
C5 0.060(2) 0.0363(17) 0.044(2) 0.0021(15) 0.0076(18) -0.0022(17)
C6 0.059(2) 0.0243(14) 0.0280(17) -0.0040(12) 0.0011(15) -0.0005(15)
C7 0.0304(16) 0.0342(16) 0.0305(16) -0.0039(13) 0.0003(13) -0.0007(13)
C8 0.0354(16) 0.0304(15) 0.0330(17) -0.0045(12) 0.0003(14) 0.0023(13)
C9 0.0423(19) 0.0385(17) 0.044(2) -0.0113(14) -0.0126(17) 0.0038(14)
C10 0.050(2) 0.0374(17) 0.044(2) -0.0054(14) -0.0173(18) 0.0081(16)
C11 0.0463(19) 0.0297(15) 0.0381(19) -0.0049(13) -0.0022(16) 0.0046(14)
C12 0.0365(17) 0.0337(16) 0.0361(18) -0.0051(13) -0.0055(14) -0.0035(13)
C13 0.0333(15) 0.0306(14) 0.0304(16) -0.0026(13) 0.0013(13) 0.0001(13)
C14 0.0350(16) 0.0313(15) 0.0329(18) -0.0028(12) 0.0010(13) -0.0007(13)
C15 0.0415(18) 0.0378(17) 0.0322(18) -0.0004(13) -0.0035(15) -0.0036(14)
C16 0.049(2) 0.0375(17) 0.0317(18) -0.0032(13) 0.0021(15) -0.0047(15)
C17 0.048(2) 0.045(2) 0.039(2) 0.0014(15) 0.0045(16) -0.0146(16)
C18 0.0416(18) 0.0458(19) 0.037(2) -0.0039(15) -0.0030(15) -0.0118(15)
C19 0.0380(18) 0.0344(16) 0.0273(16) -0.0041(12) 0.0014(13) -0.0012(13)
C20 0.062(3) 0.034(2) 0.129(5) 0.008(2) -0.024(3) 0.004(2)
C21 0.082(4) 0.094(4) 0.103(5) 0.010(3) 0.007(3) 0.020(3)
C22 0.063(2) 0.0333(17) 0.044(2) -0.0019(14) -0.0040(18) -0.0075(16)
C23 0.097(3) 0.051(2) 0.056(3) -0.011(2) 0.002(3) -0.012(2)
C24 0.060(2) 0.068(3) 0.041(2) 0.0109(19) 0.0092(18) -0.018(2)
C25 0.075(3) 0.054(3) 0.083(3) 0.008(2) 0.001(3) -0.024(2)
C26 0.053(2) 0.057(2) 0.042(2) 0.0054(17) -0.0038(18) -0.0028(19)
C27 0.070(3) 0.103(4) 0.066(3) -0.032(3) -0.001(3) 0.011(3)
C28 0.041(2) 0.054(2) 0.066(3) 0.0100(19) 0.008(2) 0.0066(17)
C29 0.056(2) 0.045(2) 0.046(2) 0.0008(17) -0.0153(17) -0.0104(18)

loop_
_atom_type_symbol
_atom_type_description
_atom_type_scat_dispersion_real
_atom_type_scat_dispersion_imag
_atom_type_scat_source
C C 0.0033 0.0016 'International Tables Vol C Tables 4.2.6.8 and 6.1.1.4'
H H 0.0000 0.0000 'International Tables Vol C Tables 4.2.6.8 and 6.1.1.4'
N N 0.0061 0.0033 'International Tables Vol C Tables 4.2.6.8 and 6.1.1.4'
Si Si 0.0817 0.0704 'International Tables Vol C Tables 4.2.6.8 and 6.1.1.4'

loop_
_geom_angle_atom_site_label_1
_geom_angle_atom_site_label_2
_geom_angle_atom_site_label_3
_geom_angle
_geom_angle_site_symmetry_1
_geom_angle_site_symmetry_3
_geom_angle_publ_flag
C28 Si1 C14 111.15(16) . . ?
C28 Si1 C29 111.50(19) . . ?
C14 Si1 C29 109.36(16) . . ?
C28 Si1 C13 111.96(16) . . ?
C14 Si1 C13 101.57(14) . . ?
C29 Si1 C13 110.88(16) . . ?
C1 N1 H1B 115(2) . . ?
C1 N1 H1A 116(3) . . ?
H1B N1 H1A 112(4) . . ?
C7 N2 C6 124.7(3) . . ?
C11 N3 C22 120.2(3) . . ?
C11 N3 C20 121.1(3) . . ?
C22 N3 C20 118.7(3) . . ?
C16 N4 C24 120.4(3) . . ?
C16 N4 C26 120.2(3) . . ?
C24 N4 C26 117.1(3) . . ?
N1 C1 C2 122.4(4) . . ?
N1 C1 C6 119.1(3) . . ?
C2 C1 C6 118.4(4) . . ?
C3 C2 C1 120.7(4) . . ?
C3 C2 H2A 119.6 . . ?
C1 C2 H2A 119.6 . . ?
C2 C3 C4 121.7(4) . . ?
C2 C3 H3 119.1 . . ?
C4 C3 H3 119.1 . . ?
C3 C4 C5 118.5(4) . . ?
C3 C4 H4 120.7 . . ?
C5 C4 H4 120.7 . . ?
C6 C5 C4 120.7(4) . . ?
C6 C5 H5 119.7 . . ?
C4 C5 H5 119.7 . . ?
C5 C6 N2 122.9(3) . . ?
C5 C6 C1 119.9(3) . . ?
N2 C6 C1 116.6(3) . . ?
N2 C7 C19 115.2(3) . . ?
N2 C7 C8 125.6(3) . . ?
C19 C7 C8 119.1(3) . . ?
C9 C8 C13 118.0(3) . . ?
C9 C8 C7 119.3(3) . . ?
C13 C8 C7 122.6(3) . . ?
C10 C9 C8 122.7(3) . . ?
C10 C9 H9 118.7 . . ?
C8 C9 H9 118.7 . . ?
C9 C10 C11 120.9(3) . . ?
C9 C10 H10 119.5 . . ?
C11 C10 H10 119.5 . . ?
N3 C11 C12 122.3(3) . . ?
N3 C11 C10 121.2(3) . . ?
C12 C11 C10 116.5(3) . . ?
C11 C12 C13 122.9(3) . . ?
C11 C12 H12 118.6 . . ?
C13 C12 H12 118.6 . . ?
C12 C13 C8 119.0(3) . . ?
C12 C13 Si1 121.9(2) . . ?
C8 C13 Si1 119.1(2) . . ?
C15 C14 C19 119.8(3) . . ?
C15 C14 Si1 121.2(2) . . ?
C19 C14 Si1 119.0(2) . . ?
C14 C15 C16 122.9(3) . . ?
C14 C15 H15 118.5 . . ?
C16 C15 H15 118.5 . . ?
N4 C16 C15 122.0(3) . . ?
N4 C16 C17 121.9(3) . . ?
C15 C16 C17 116.0(3) . . ?
C18 C17 C16 121.4(3) . . ?
C18 C17 H17 119.3 . . ?
C16 C17 H17 119.3 . . ?
C17 C18 C19 121.9(3) . . ?
C17 C18 H18 119.1 . . ?
C19 C18 H18 119.1 . . ?
C18 C19 C14 117.9(3) . . ?
C18 C19 C7 119.5(3) . . ?
C14 C19 C7 122.6(3) . . ?
C21 C20 N3 117.0(5) . . ?
C21 C20 H20A 108.1 . . ?
N3 C20 H20A 108.1 . . ?
C21 C20 H20B 108.1 . . ?
N3 C20 H20B 108.1 . . ?
H20A C20 H20B 107.3 . . ?
C20 C21 H21A 109.5 . . ?
C20 C21 H21B 109.5 . . ?
H21A C21 H21B 109.5 . . ?
C20 C21 H21C 109.5 . . ?
H21A C21 H21C 109.5 . . ?
H21B C21 H21C 109.5 . . ?
N3 C22 C23 114.8(3) . . ?
N3 C22 H22A 108.6 . . ?
C23 C22 H22A 108.6 . . ?
N3 C22 H22B 108.6 . . ?
C23 C22 H22B 108.6 . . ?
H22A C22 H22B 107.5 . . ?
C22 C23 H23A 109.5 . . ?
C22 C23 H23B 109.5 . . ?
H23A C23 H23B 109.5 . . ?
C22 C23 H23C 109.5 . . ?
H23A C23 H23C 109.5 . . ?
H23B C23 H23C 109.5 . . ?
N4 C24 C25 111.6(4) . . ?
N4 C24 H24A 109.3 . . ?
C25 C24 H24A 109.3 . . ?
N4 C24 H24B 109.3 . . ?
C25 C24 H24B 109.3 . . ?
H24A C24 H24B 108.0 . . ?
C24 C25 H25A 109.5 . . ?
C24 C25 H25B 109.5 . . ?
H25A C25 H25B 109.5 . . ?
C24 C25 H25C 109.5 . . ?
H25A C25 H25C 109.5 . . ?
H25B C25 H25C 109.5 . . ?
N4 C26 C27 112.9(4) . . ?
N4 C26 H26A 109.0 . . ?
C27 C26 H26A 109.0 . . ?
N4 C26 H26B 109.0 . . ?
C27 C26 H26B 109.0 . . ?
H26A C26 H26B 107.8 . . ?
C26 C27 H27A 109.5 . . ?
C26 C27 H27B 109.5 . . ?
H27A C27 H27B 109.5 . . ?
C26 C27 H27C 109.5 . . ?
H27A C27 H27C 109.5 . . ?
H27B C27 H27C 109.5 . . ?
Si1 C28 H28A 109.5 . . ?
Si1 C28 H28B 109.5 . . ?
H28A C28 H28B 109.5 . . ?
Si1 C28 H28C 109.5 . . ?
H28A C28 H28C 109.5 . . ?
H28B C28 H28C 109.5 . . ?
Si1 C29 H29A 109.5 . . ?
Si1 C29 H29B 109.5 . . ?
H29A C29 H29B 109.5 . . ?
Si1 C29 H29C 109.5 . . ?
H29A C29 H29C 109.5 . . ?
H29B C29 H29C 109.5 . . ?

loop_
_geom_bond_atom_site_label_1
_geom_bond_atom_site_label_2
_geom_bond_distance
_geom_bond_site_symmetry_2
_geom_bond_publ_flag
Si1 C28 1.858(4) . ?
Si1 C14 1.864(3) . ?
Si1 C29 1.866(4) . ?
Si1 C13 1.867(3) . ?
N1 C1 1.381(5) . ?
N1 H1B 0.94(4) . ?
N1 H1A 0.96(5) . ?
N2 C7 1.286(4) . ?
N2 C6 1.419(4) . ?
N3 C11 1.383(4) . ?
N3 C22 1.447(4) . ?
N3 C20 1.493(5) . ?
N4 C16 1.380(4) . ?
N4 C24 1.468(5) . ?
N4 C26 1.469(5) . ?
C1 C2 1.391(5) . ?
C1 C6 1.425(5) . ?
C2 C3 1.365(7) . ?
C2 H2A 0.9500 . ?
C3 C4 1.384(7) . ?
C3 H3 0.9500 . ?
C4 C5 1.403(5) . ?
C4 H4 0.9500 . ?
C5 C6 1.376(5) . ?
C5 H5 0.9500 . ?
C7 C19 1.488(4) . ?
C7 C8 1.495(4) . ?
C8 C9 1.392(5) . ?
C8 C13 1.403(4) . ?
C9 C10 1.366(5) . ?
C9 H9 0.9500 . ?
C10 C11 1.409(5) . ?
C10 H10 0.9500 . ?
C11 C12 1.400(5) . ?
C12 C13 1.401(4) . ?
C12 H12 0.9500 . ?
C14 C15 1.380(4) . ?
C14 C19 1.409(4) . ?
C15 C16 1.411(5) . ?
C15 H15 0.9500 . ?
C16 C17 1.412(5) . ?
C17 C18 1.373(5) . ?
C17 H17 0.9500 . ?
C18 C19 1.396(4) . ?
C18 H18 0.9500 . ?
C20 C21 1.434(7) . ?
C20 H20A 0.9900 . ?
C20 H20B 0.9900 . ?
C21 H21A 0.9800 . ?
C21 H21B 0.9800 . ?
C21 H21C 0.9800 . ?
C22 C23 1.503(6) . ?
C22 H22A 0.9900 . ?
C22 H22B 0.9900 . ?
C23 H23A 0.9800 . ?
C23 H23B 0.9800 . ?
C23 H23C 0.9800 . ?
C24 C25 1.507(6) . ?
C24 H24A 0.9900 . ?
C24 H24B 0.9900 . ?
C25 H25A 0.9800 . ?
C25 H25B 0.9800 . ?
C25 H25C 0.9800 . ?
C26 C27 1.486(6) . ?
C26 H26A 0.9900 . ?
C26 H26B 0.9900 . ?
C27 H27A 0.9800 . ?
C27 H27B 0.9800 . ?
C27 H27C 0.9800 . ?
C28 H28A 0.9800 . ?
C28 H28B 0.9800 . ?
C28 H28C 0.9800 . ?
C29 H29A 0.9800 . ?
C29 H29B 0.9800 . ?
C29 H29C 0.9800 . ?

loop_
_geom_hbond_atom_site_label_D
_geom_hbond_atom_site_label_H
_geom_hbond_atom_site_label_A
_geom_hbond_distance_DH
_geom_hbond_distance_HA
_geom_hbond_distance_DA
_geom_hbond_angle_DHA
_geom_hbond_site_symmetry_A
N1 H1B N2 0.94(4) 2.28(4) 3.057(4) 139(3) 4_456
N1 H1B N2 0.94(4) 2.28(4) 3.057(4) 139(3) 4_456
N1 H1B N2 0.94(4) 2.28(4) 3.057(4) 139(3) 4_456
N1 H1B N2 0.94(4) 2.28(4) 3.057(4) 139(3) 4_456
N1 H1A N2 0.96(5) 2.35(5) 2.751(5) 104(3) .
N1 H1B N2 0.94(4) 2.28(4) 3.057(4) 139(3) 4_456
N1 H1B N2 0.94(4) 2.28(4) 3.057(4) 139(3) 4_456

loop_
_geom_torsion_atom_site_label_1
_geom_torsion_atom_site_label_2
_geom_torsion_atom_site_label_3
_geom_torsion_atom_site_label_4
_geom_torsion
_geom_torsion_site_symmetry_1
_geom_torsion_site_symmetry_2
_geom_torsion_site_symmetry_3
_geom_torsion_site_symmetry_4
_geom_torsion_publ_flag
N1 C1 C2 C3 174.8(3) . . . . ?
C6 C1 C2 C3 -0.9(5) . . . . ?
C1 C2 C3 C4 -1.1(6) . . . . ?
C2 C3 C4 C5 2.3(6) . . . . ?
C3 C4 C5 C6 -1.5(5) . . . . ?
C4 C5 C6 N2 170.5(3) . . . . ?
C4 C5 C6 C1 -0.4(5) . . . . ?
C7 N2 C6 C5 58.5(5) . . . . ?
C7 N2 C6 C1 -130.3(3) . . . . ?
N1 C1 C6 C5 -174.2(3) . . . . ?
C2 C1 C6 C5 1.6(4) . . . . ?
N1 C1 C6 N2 14.3(4) . . . . ?
C2 C1 C6 N2 -169.8(3) . . . . ?
C6 N2 C7 C19 -171.1(3) . . . . ?
C6 N2 C7 C8 13.4(5) . . . . ?
N2 C7 C8 C9 34.5(5) . . . . ?
C19 C7 C8 C9 -140.9(3) . . . . ?
N2 C7 C8 C13 -150.4(3) . . . . ?
C19 C7 C8 C13 34.3(4) . . . . ?
C13 C8 C9 C10 0.4(5) . . . . ?
C7 C8 C9 C10 175.8(3) . . . . ?
C8 C9 C10 C11 1.8(6) . . . . ?
C22 N3 C11 C12 -7.5(5) . . . . ?
C20 N3 C11 C12 172.6(4) . . . . ?
C22 N3 C11 C10 172.0(3) . . . . ?
C20 N3 C11 C10 -7.9(6) . . . . ?
C9 C10 C11 N3 177.7(4) . . . . ?
C9 C10 C11 C12 -2.7(5) . . . . ?
N3 C11 C12 C13 -179.0(3) . . . . ?
C10 C11 C12 C13 1.5(5) . . . . ?
C11 C12 C13 C8 0.7(5) . . . . ?
C11 C12 C13 Si1 -177.5(3) . . . . ?
C9 C8 C13 C12 -1.7(5) . . . . ?
C7 C8 C13 C12 -176.9(3) . . . . ?
C9 C8 C13 Si1 176.6(3) . . . . ?
C7 C8 C13 Si1 1.4(4) . . . . ?
C28 Si1 C13 C12 -91.2(3) . . . . ?
C14 Si1 C13 C12 150.1(3) . . . . ?
C29 Si1 C13 C12 34.0(3) . . . . ?
C28 Si1 C13 C8 90.5(3) . . . . ?
C14 Si1 C13 C8 -28.1(3) . . . . ?
C29 Si1 C13 C8 -144.2(3) . . . . ?
C28 Si1 C14 C15 87.9(3) . . . . ?
C29 Si1 C14 C15 -35.6(3) . . . . ?
C13 Si1 C14 C15 -152.9(3) . . . . ?
C28 Si1 C14 C19 -92.5(3) . . . . ?
C29 Si1 C14 C19 144.0(3) . . . . ?
C13 Si1 C14 C19 26.7(3) . . . . ?
C19 C14 C15 C16 -1.0(5) . . . . ?
Si1 C14 C15 C16 178.6(3) . . . . ?
C24 N4 C16 C15 178.5(3) . . . . ?
C26 N4 C16 C15 16.2(5) . . . . ?
C24 N4 C16 C17 -1.3(5) . . . . ?
C26 N4 C16 C17 -163.6(3) . . . . ?
C14 C15 C16 N4 -178.3(3) . . . . ?
C14 C15 C16 C17 1.5(5) . . . . ?
N4 C16 C17 C18 179.0(4) . . . . ?
C15 C16 C17 C18 -0.8(5) . . . . ?
C16 C17 C18 C19 -0.2(6) . . . . ?
C17 C18 C19 C14 0.7(5) . . . . ?
C17 C18 C19 C7 179.6(3) . . . . ?
C15 C14 C19 C18 -0.1(5) . . . . ?
Si1 C14 C19 C18 -179.7(2) . . . . ?
C15 C14 C19 C7 -179.0(3) . . . . ?
Si1 C14 C19 C7 1.4(4) . . . . ?
N2 C7 C19 C18 -30.6(4) . . . . ?
C8 C7 C19 C18 145.3(3) . . . . ?
N2 C7 C19 C14 148.3(3) . . . . ?
C8 C7 C19 C14 -35.9(4) . . . . ?
C11 N3 C20 C21 89.2(5) . . . . ?
C22 N3 C20 C21 -90.8(5) . . . . ?
C11 N3 C22 C23 -74.8(4) . . . . ?
C20 N3 C22 C23 105.1(4) . . . . ?
C16 N4 C24 C25 81.2(5) . . . . ?
C26 N4 C24 C25 -116.0(4) . . . . ?
C16 N4 C26 C27 73.0(5) . . . . ?
C24 N4 C26 C27 -89.8(5) . . . . ?
